data_1516030
loop_
_publ_author_name
'Suttil, James A.'
'Wasserscheid, Peter'
'McGuinness, David S.'
'Gardiner, Michael G.'
'Evans, Stephen J.'

_publ_section_title
;
 A survey of pendant donor-functionalised (N,O) phosphine ligands for
 Cr-catalysed ethylene tri- and tetramerisation
;
_journal_issue 8
_journal_name_full 'Catalysis Science &amp; Technology'
_journal_page_first 2574
_journal_paper_doi 10.1039/c4cy00457d
_journal_volume 4
_journal_year 2014
_chemical_formula_sum 'C30 H25 N O P2'
_chemical_formula_weight 477.45
_chemical_name_systematic
; 
 ? 
;
_space_group_IT_number 2
_symmetry_cell_setting triclinic
_symmetry_Int_Tables_number 2
_symmetry_space_group_name_Hall '-P 1'
_symmetry_space_group_name_H-M 'P -1'
_atom_sites_solution_hydrogens geom
_atom_sites_solution_primary direct
_atom_sites_solution_secondary difmap
_audit_creation_method SHELXL-97
_cell_angle_alpha 70.2480(10)
_cell_angle_beta 84.203(3)
_cell_angle_gamma 81.578(3)
_cell_formula_units_Z 2
_cell_length_a 8.701(2)
_cell_length_b 10.6660(10)
_cell_length_c 13.9380(13)
_cell_measurement_reflns_used 22129
_cell_measurement_temperature 100(2)
_cell_measurement_theta_max 30.86
_cell_measurement_theta_min 1.55
_cell_volume 1202.4(3)
_computing_cell_refinement XDS
_computing_data_collection BLU-ICE
_computing_data_reduction XDS
_computing_molecular_graphics
;
'X-SEED (Barbour, 2008) and ORTEPIII (Farrugia, 2008)' 
;
_computing_publication_material 'WinGX (Farrugia, 1999)'
_computing_structure_refinement 'SHELXL-97 (Sheldrick, 1997)'
_computing_structure_solution 'SHELXS-97 (Sheldrick, 1990)'
_diffrn_ambient_temperature 100(2)
_diffrn_detector_area_resol_mean 'ADSC Q315'
_diffrn_measured_fraction_theta_full 0.883
_diffrn_measured_fraction_theta_max 0.883
_diffrn_measurement_device_type '3-ID1 Australian Synchrotron'
_diffrn_measurement_method Rotation
_diffrn_radiation_monochromator Si<111>
_diffrn_radiation_source 'Synchrotron ID'
_diffrn_radiation_type Synchrotron
_diffrn_radiation_wavelength 0.71080
_diffrn_reflns_av_R_equivalents 0.0370
_diffrn_reflns_av_sigmaI/netI 0.0320
_diffrn_reflns_limit_h_max 11
_diffrn_reflns_limit_h_min -11
_diffrn_reflns_limit_k_max 15
_diffrn_reflns_limit_k_min -15
_diffrn_reflns_limit_l_max 19
_diffrn_reflns_limit_l_min -19
_diffrn_reflns_number 25361
_diffrn_reflns_theta_full 30.86
_diffrn_reflns_theta_max 30.86
_diffrn_reflns_theta_min 1.55
_exptl_absorpt_coefficient_mu 0.205
_exptl_absorpt_correction_type none
_exptl_crystal_colour colourless
_exptl_crystal_density_diffrn 1.319
_exptl_crystal_density_method 'not measured'
_exptl_crystal_description needle
_exptl_crystal_F_000 500
_exptl_crystal_size_max 0.10
_exptl_crystal_size_mid 0.01
_exptl_crystal_size_min 0.01
_refine_diff_density_max 0.519
_refine_diff_density_min -0.579
_refine_diff_density_rms 0.064
_refine_ls_extinction_method none
_refine_ls_goodness_of_fit_ref 1.069
_refine_ls_hydrogen_treatment mixed
_refine_ls_matrix_type full
_refine_ls_number_parameters 310
_refine_ls_number_reflns 6695
_refine_ls_number_restraints 0
_refine_ls_restrained_S_all 1.069
_refine_ls_R_factor_all 0.0464
_refine_ls_R_factor_gt 0.0435
_refine_ls_shift/su_max 0.000
_refine_ls_shift/su_mean 0.000
_refine_ls_structure_factor_coef Fsqd
_refine_ls_weighting_details 'calc w=1/[\s^2^(Fo^2^)+(0.0534P)^2^+0.8283P] where P=(Fo^2^+2Fc^2^)/3'
_refine_ls_weighting_scheme calc
_refine_ls_wR_factor_gt 0.1118
_refine_ls_wR_factor_ref 0.1145
_reflns_number_gt 6170
_reflns_number_total 6695
_reflns_threshold_expression >2sigma(I)
_cod_data_source_file c4cy00457d1.cif
_cod_data_source_block d:\30js26
_cod_depositor_comments 'Adding full bibliography for 1516026--1516030.cif.'
_cod_original_sg_symbol_H-M P-1
_cod_database_code 1516030

loop_
_symmetry_equiv_pos_as_xyz
'x, y, z'
'-x, -y, -z'

loop_
_atom_site_label
_atom_site_type_symbol
_atom_site_fract_x
_atom_site_fract_y
_atom_site_fract_z
_atom_site_U_iso_or_equiv
_atom_site_adp_type
_atom_site_occupancy
_atom_site_symmetry_multiplicity
_atom_site_calc_flag
_atom_site_refinement_flags
P1 P 0.37987(4) 0.74208(3) 0.16562(2) 0.01216(8) Uani 1 1 d .
P2 P 0.48450(4) 0.96550(3) 0.21675(2) 0.01332(8) Uani 1 1 d .
O1 O 0.30936(12) 0.61033(9) 0.26852(7) 0.01556(18) Uani 1 1 d .
N1 N 0.40166(13) 0.81798(10) 0.25511(8) 0.01304(19) Uani 1 1 d .
C1 C 0.30514(16) 0.62582(12) 0.36108(9) 0.0142(2) Uani 1 1 d .
C2 C 0.35665(15) 0.74556(11) 0.35691(9) 0.0133(2) Uani 1 1 d .
C3 C 0.35644(16) 0.77787(12) 0.44532(9) 0.0164(2) Uani 1 1 d .
H3 H 0.3902 0.8595 0.4433 0.020 Uiso 1 1 calc R
C4 C 0.30524(18) 0.68723(14) 0.53764(10) 0.0196(3) Uani 1 1 d .
H4 H 0.3040 0.7080 0.5989 0.024 Uiso 1 1 calc R
C5 C 0.25613(19) 0.56729(14) 0.54126(10) 0.0212(3) Uani 1 1 d .
H5 H 0.2233 0.5066 0.6049 0.025 Uiso 1 1 calc R
C6 C 0.25464(17) 0.53518(13) 0.45190(10) 0.0185(3) Uani 1 1 d .
H6 H 0.2201 0.4539 0.4536 0.022 Uiso 1 1 calc R
C7 C 0.20348(16) 0.76966(12) 0.09661(9) 0.0145(2) Uani 1 1 d .
C8 C 0.07591(17) 0.69735(13) 0.13355(10) 0.0183(2) Uani 1 1 d .
H8 H 0.0770 0.6304 0.1990 0.022 Uiso 1 1 calc R
C9 C -0.05227(18) 0.72288(15) 0.07505(11) 0.0212(3) Uani 1 1 d .
H9 H -0.1391 0.6744 0.1014 0.025 Uiso 1 1 calc R
C10 C -0.05481(18) 0.81855(14) -0.02158(11) 0.0217(3) Uani 1 1 d .
H10 H -0.1426 0.8350 -0.0614 0.026 Uiso 1 1 calc R
C11 C 0.07178(18) 0.89013(14) -0.05985(11) 0.0217(3) Uani 1 1 d .
H11 H 0.0714 0.9547 -0.1264 0.026 Uiso 1 1 calc R
C12 C 0.19898(17) 0.86696(12) -0.00053(10) 0.0180(2) Uani 1 1 d .
H12 H 0.2839 0.9179 -0.0263 0.022 Uiso 1 1 calc R
C13 C 0.52887(16) 0.62321(12) 0.13069(9) 0.0139(2) Uani 1 1 d .
C14 C 0.59577(17) 0.50573(13) 0.20152(10) 0.0187(3) Uani 1 1 d .
H14 H 0.5635 0.4842 0.2718 0.022 Uiso 1 1 calc R
C15 C 0.70969(18) 0.42004(14) 0.16939(11) 0.0222(3) Uani 1 1 d .
H15 H 0.7569 0.3416 0.2182 0.027 Uiso 1 1 calc R
C16 C 0.75475(18) 0.44858(14) 0.06649(11) 0.0217(3) Uani 1 1 d .
H16 H 0.8309 0.3889 0.0447 0.026 Uiso 1 1 calc R
C17 C 0.68804(18) 0.56474(14) -0.00431(10) 0.0208(3) Uani 1 1 d .
H17 H 0.7177 0.5841 -0.0748 0.025 Uiso 1 1 calc R
C18 C 0.57787(17) 0.65309(13) 0.02760(10) 0.0178(2) Uani 1 1 d .
H18 H 0.5357 0.7342 -0.0210 0.021 Uiso 1 1 calc R
C19 C 0.33778(16) 1.07882(12) 0.26001(9) 0.0148(2) Uani 1 1 d .
C20 C 0.18217(17) 1.05632(12) 0.27981(10) 0.0179(2) Uani 1 1 d .
H20 H 0.1523 0.9741 0.2799 0.021 Uiso 1 1 calc R
C21 C 0.07000(18) 1.15350(14) 0.29945(11) 0.0224(3) Uani 1 1 d .
H21 H -0.0359 1.1374 0.3125 0.027 Uiso 1 1 calc R
C22 C 0.1126(2) 1.27395(14) 0.29999(11) 0.0244(3) Uani 1 1 d .
H22 H 0.0361 1.3397 0.3139 0.029 Uiso 1 1 calc R
C23 C 0.2665(2) 1.29777(13) 0.28020(11) 0.0230(3) Uani 1 1 d .
H23 H 0.2957 1.3798 0.2810 0.028 Uiso 1 1 calc R
C24 C 0.37919(18) 1.20163(12) 0.25913(10) 0.0188(3) Uani 1 1 d .
H24 H 0.4844 1.2194 0.2441 0.023 Uiso 1 1 calc R
C25 C 0.64011(16) 0.92217(12) 0.30623(9) 0.0153(2) Uani 1 1 d .
C26 C 0.65101(18) 0.97544(14) 0.38402(10) 0.0196(3) Uani 1 1 d .
H26 H 0.5713 1.0410 0.3950 0.024 Uiso 1 1 calc R
C27 C 0.77783(19) 0.93304(15) 0.44541(11) 0.0235(3) Uani 1 1 d .
H27 H 0.7835 0.9694 0.4983 0.028 Uiso 1 1 calc R
C28 C 0.89621(19) 0.83797(15) 0.43004(11) 0.0233(3) Uani 1 1 d .
H28 H 0.9825 0.8092 0.4722 0.028 Uiso 1 1 calc R
C29 C 0.88709(19) 0.78532(15) 0.35244(12) 0.0248(3) Uani 1 1 d .
H29 H 0.9672 0.7199 0.3417 0.030 Uiso 1 1 calc R
H1 H 0.434(2) 0.8471(18) 0.0936(14) 0.016 Uiso 1 1 d .
C30 C 0.76146(18) 0.82789(14) 0.29062(11) 0.0218(3) Uani 1 1 d .
H30 H 0.7576 0.7926 0.2369 0.026 Uiso 1 1 calc R

loop_
_atom_site_aniso_label
_atom_site_aniso_U_11
_atom_site_aniso_U_22
_atom_site_aniso_U_33
_atom_site_aniso_U_23
_atom_site_aniso_U_13
_atom_site_aniso_U_12
P1 0.01594(18) 0.01068(13) 0.01088(13) -0.00473(10) 0.00006(10) -0.00242(10)
P2 0.01780(18) 0.01123(14) 0.01193(14) -0.00456(10) 0.00043(10) -0.00394(10)
O1 0.0228(5) 0.0126(4) 0.0124(4) -0.0049(3) 0.0016(3) -0.0059(3)
N1 0.0180(6) 0.0111(4) 0.0112(4) -0.0045(3) 0.0004(3) -0.0042(3)
C1 0.0176(6) 0.0122(5) 0.0128(5) -0.0047(4) -0.0002(4) -0.0006(4)
C2 0.0163(6) 0.0115(5) 0.0114(5) -0.0032(4) -0.0003(4) -0.0006(4)
C3 0.0214(7) 0.0144(5) 0.0134(5) -0.0050(4) -0.0010(4) -0.0014(4)
C4 0.0267(8) 0.0197(6) 0.0115(5) -0.0047(4) -0.0003(4) -0.0017(5)
C5 0.0286(8) 0.0188(6) 0.0135(5) -0.0017(4) 0.0017(5) -0.0049(5)
C6 0.0249(7) 0.0137(5) 0.0155(5) -0.0029(4) 0.0012(5) -0.0040(4)
C7 0.0169(7) 0.0139(5) 0.0145(5) -0.0072(4) -0.0005(4) -0.0008(4)
C8 0.0207(7) 0.0204(6) 0.0160(5) -0.0087(4) 0.0017(4) -0.0043(5)
C9 0.0184(7) 0.0267(6) 0.0227(6) -0.0131(5) 0.0013(5) -0.0049(5)
C10 0.0186(7) 0.0235(6) 0.0255(6) -0.0123(5) -0.0052(5) 0.0023(5)
C11 0.0249(8) 0.0181(6) 0.0206(6) -0.0048(5) -0.0056(5) 0.0008(5)
C12 0.0215(7) 0.0142(5) 0.0182(6) -0.0051(4) -0.0017(4) -0.0014(4)
C13 0.0154(6) 0.0141(5) 0.0141(5) -0.0070(4) -0.0017(4) -0.0017(4)
C14 0.0205(7) 0.0180(6) 0.0163(5) -0.0049(4) -0.0014(4) 0.0003(4)
C15 0.0234(8) 0.0180(6) 0.0221(6) -0.0048(5) -0.0024(5) 0.0034(5)
C16 0.0228(8) 0.0203(6) 0.0242(6) -0.0121(5) -0.0006(5) 0.0013(5)
C17 0.0233(8) 0.0249(6) 0.0164(6) -0.0112(5) -0.0002(5) 0.0007(5)
C18 0.0205(7) 0.0186(6) 0.0140(5) -0.0062(4) -0.0011(4) 0.0010(4)
C19 0.0205(7) 0.0112(5) 0.0124(5) -0.0035(4) -0.0024(4) -0.0008(4)
C20 0.0208(7) 0.0141(5) 0.0181(5) -0.0043(4) -0.0043(4) -0.0006(4)
C21 0.0203(8) 0.0201(6) 0.0242(6) -0.0054(5) -0.0025(5) 0.0024(5)
C22 0.0322(9) 0.0162(6) 0.0221(6) -0.0063(5) -0.0023(5) 0.0060(5)
C23 0.0356(9) 0.0126(5) 0.0213(6) -0.0071(5) -0.0030(5) -0.0002(5)
C24 0.0258(8) 0.0125(5) 0.0189(6) -0.0055(4) -0.0017(5) -0.0033(4)
C25 0.0161(7) 0.0155(5) 0.0151(5) -0.0056(4) 0.0001(4) -0.0036(4)
C26 0.0218(7) 0.0202(6) 0.0200(6) -0.0107(5) -0.0025(5) -0.0011(5)
C27 0.0242(8) 0.0278(7) 0.0222(6) -0.0123(5) -0.0051(5) -0.0025(5)
C28 0.0196(8) 0.0271(7) 0.0222(6) -0.0063(5) -0.0038(5) -0.0022(5)
C29 0.0203(8) 0.0263(7) 0.0277(7) -0.0109(5) -0.0011(5) 0.0020(5)
C30 0.0214(8) 0.0239(6) 0.0231(6) -0.0129(5) -0.0007(5) 0.0000(5)

loop_
_atom_type_symbol
_atom_type_description
_atom_type_scat_dispersion_real
_atom_type_scat_dispersion_imag
_atom_type_scat_source
C C 0.0033 0.0016 'International Tables Vol C Tables 4.2.6.8 and 6.1.1.4'
H H 0.0000 0.0000 'International Tables Vol C Tables 4.2.6.8 and 6.1.1.4'
N N 0.0061 0.0033 'International Tables Vol C Tables 4.2.6.8 and 6.1.1.4'
O O 0.0106 0.0060 'International Tables Vol C Tables 4.2.6.8 and 6.1.1.4'
Si Si 0.0817 0.0704 'International Tables Vol C Tables 4.2.6.8 and 6.1.1.4'
P P 0.1023 0.0942 'International Tables Vol C Tables 4.2.6.8 and 6.1.1.4'

loop_
_geom_angle_atom_site_label_1
_geom_angle_atom_site_label_2
_geom_angle_atom_site_label_3
_geom_angle
N1 P1 O1 86.76(5)
N1 P1 C13 124.18(6)
O1 P1 C13 90.53(5)
N1 P1 C7 124.01(6)
O1 P1 C7 92.22(5)
C13 P1 C7 111.81(6)
N1 P1 H1 88.3(8)
O1 P1 H1 175.1(8)
C13 P1 H1 92.4(8)
C7 P1 H1 90.4(8)
N1 P2 C19 102.99(6)
N1 P2 C25 101.11(6)
C19 P2 C25 105.06(6)
C1 O1 P1 115.18(8)
C2 N1 P2 125.37(8)
C2 N1 P1 115.10(8)
P2 N1 P1 119.40(6)
O1 C1 C6 124.96(11)
O1 C1 C2 112.96(10)
C6 C1 C2 122.08(11)
C3 C2 C1 120.10(11)
C3 C2 N1 129.91(11)
C1 C2 N1 109.99(10)
C2 C3 C4 118.38(12)
C2 C3 H3 120.8
C4 C3 H3 120.8
C5 C4 C3 121.11(12)
C5 C4 H4 119.4
C3 C4 H4 119.4
C4 C5 C6 120.59(12)
C4 C5 H5 119.7
C6 C5 H5 119.7
C1 C6 C5 117.74(12)
C1 C6 H6 121.1
C5 C6 H6 121.1
C8 C7 C12 118.50(12)
C8 C7 P1 124.17(10)
C12 C7 P1 117.31(10)
C9 C8 C7 120.40(12)
C9 C8 H8 119.8
C7 C8 H8 119.8
C10 C9 C8 120.62(14)
C10 C9 H9 119.7
C8 C9 H9 119.7
C9 C10 C11 119.67(14)
C9 C10 H10 120.2
C11 C10 H10 120.2
C10 C11 C12 119.87(13)
C10 C11 H11 120.1
C12 C11 H11 120.1
C11 C12 C7 120.91(13)
C11 C12 H12 119.5
C7 C12 H12 119.5
C14 C13 C18 119.05(12)
C14 C13 P1 123.32(9)
C18 C13 P1 117.63(9)
C15 C14 C13 120.17(12)
C15 C14 H14 119.9
C13 C14 H14 119.9
C16 C15 C14 120.43(13)
C16 C15 H15 119.8
C14 C15 H15 119.8
C17 C16 C15 119.65(13)
C17 C16 H16 120.2
C15 C16 H16 120.2
C16 C17 C18 120.23(12)
C16 C17 H17 119.9
C18 C17 H17 119.9
C17 C18 C13 120.40(12)
C17 C18 H18 119.8
C13 C18 H18 119.8
C20 C19 C24 118.81(12)
C20 C19 P2 122.17(9)
C24 C19 P2 118.39(11)
C19 C20 C21 120.53(12)
C19 C20 H20 119.7
C21 C20 H20 119.7
C22 C21 C20 120.20(15)
C22 C21 H21 119.9
C20 C21 H21 119.9
C23 C22 C21 119.90(13)
C23 C22 H22 120.1
C21 C22 H22 120.1
C22 C23 C24 120.22(13)
C22 C23 H23 119.9
C24 C23 H23 119.9
C23 C24 C19 120.33(14)
C23 C24 H24 119.8
C19 C24 H24 119.8
C26 C25 C30 118.29(13)
C26 C25 P2 127.22(10)
C30 C25 P2 114.46(10)
C27 C26 C25 120.49(13)
C27 C26 H26 119.8
C25 C26 H26 119.8
C28 C27 C26 120.58(13)
C28 C27 H27 119.7
C26 C27 H27 119.7
C27 C28 C29 119.35(14)
C27 C28 H28 120.3
C29 C28 H28 120.3
C30 C29 C28 120.28(14)
C30 C29 H29 119.9
C28 C29 H29 119.9
C29 C30 C25 120.98(13)
C29 C30 H30 119.5
C25 C30 H30 119.5

loop_
_geom_bond_atom_site_label_1
_geom_bond_atom_site_label_2
_geom_bond_distance
P1 N1 1.7384(11)
P1 O1 1.7666(9)
P1 C13 1.8259(13)
P1 C7 1.8281(14)
P1 H1 1.337(18)
P2 N1 1.7225(11)
P2 C19 1.8274(13)
P2 C25 1.8360(14)
O1 C1 1.3511(14)
N1 C2 1.4137(15)
C1 C6 1.3838(17)
C1 C2 1.3956(17)
C2 C3 1.3870(16)
C3 C4 1.3994(17)
C3 H3 0.9500
C4 C5 1.391(2)
C4 H4 0.9500
C5 C6 1.4005(18)
C5 H5 0.9500
C6 H6 0.9500
C7 C8 1.3997(19)
C7 C12 1.4003(17)
C8 C9 1.388(2)
C8 H8 0.9500
C9 C10 1.388(2)
C9 H9 0.9500
C10 C11 1.390(2)
C10 H10 0.9500
C11 C12 1.391(2)
C11 H11 0.9500
C12 H12 0.9500
C13 C14 1.3963(17)
C13 C18 1.3981(17)
C14 C15 1.3929(19)
C14 H14 0.9500
C15 C16 1.389(2)
C15 H15 0.9500
C16 C17 1.387(2)
C16 H16 0.9500
C17 C18 1.3919(18)
C17 H17 0.9500
C18 H18 0.9500
C19 C20 1.394(2)
C19 C24 1.4044(17)
C20 C21 1.3940(19)
C20 H20 0.9500
C21 C22 1.391(2)
C21 H21 0.9500
C22 C23 1.382(2)
C22 H22 0.9500
C23 C24 1.3962(19)
C23 H23 0.9500
C24 H24 0.9500
C25 C26 1.4000(17)
C25 C30 1.4014(19)
C26 C27 1.392(2)
C26 H26 0.9500
C27 C28 1.390(2)
C27 H27 0.9500
C28 C29 1.390(2)
C28 H28 0.9500
C29 C30 1.387(2)
C29 H29 0.9500
C30 H30 0.9500

loop_
_geom_torsion_atom_site_label_1
_geom_torsion_atom_site_label_2
_geom_torsion_atom_site_label_3
_geom_torsion_atom_site_label_4
_geom_torsion
N1 P1 O1 C1 -0.26(10)
C13 P1 O1 C1 123.94(10)
C7 P1 O1 C1 -124.21(9)
C19 P2 N1 C2 -59.28(12)
C25 P2 N1 C2 49.21(12)
C19 P2 N1 P1 124.96(7)
C25 P2 N1 P1 -126.55(7)
O1 P1 N1 C2 -0.18(9)
C13 P1 N1 C2 -88.63(11)
C7 P1 N1 C2 90.32(10)
O1 P1 N1 P2 176.00(8)
C13 P1 N1 P2 87.55(9)
C7 P1 N1 P2 -93.50(9)
P1 O1 C1 C6 -179.84(11)
P1 O1 C1 C2 0.64(14)
O1 C1 C2 C3 178.66(12)
C6 C1 C2 C3 -0.9(2)
O1 C1 C2 N1 -0.74(16)
C6 C1 C2 N1 179.73(12)
P2 N1 C2 C3 5.3(2)
P1 N1 C2 C3 -178.77(12)
P2 N1 C2 C1 -175.36(10)
P1 N1 C2 C1 0.56(14)
C1 C2 C3 C4 0.7(2)
N1 C2 C3 C4 179.93(13)
C2 C3 C4 C5 0.2(2)
C3 C4 C5 C6 -0.9(2)
O1 C1 C6 C5 -179.31(13)
C2 C1 C6 C5 0.2(2)
C4 C5 C6 C1 0.7(2)
N1 P1 C7 C8 -86.42(12)
O1 P1 C7 C8 1.18(11)
C13 P1 C7 C8 92.65(11)
N1 P1 C7 C12 95.47(10)
O1 P1 C7 C12 -176.94(10)
C13 P1 C7 C12 -85.47(10)
C12 C7 C8 C9 -0.50(18)
P1 C7 C8 C9 -178.60(10)
C7 C8 C9 C10 1.2(2)
C8 C9 C10 C11 -0.4(2)
C9 C10 C11 C12 -1.0(2)
C10 C11 C12 C7 1.7(2)
C8 C7 C12 C11 -0.96(19)
P1 C7 C12 C11 177.27(10)
N1 P1 C13 C14 55.74(14)
O1 P1 C13 C14 -30.71(12)
C7 P1 C13 C14 -123.32(12)
N1 P1 C13 C18 -123.89(10)
O1 P1 C13 C18 149.66(11)
C7 P1 C13 C18 57.05(12)
C18 C13 C14 C15 0.0(2)
P1 C13 C14 C15 -179.59(11)
C13 C14 C15 C16 -1.8(2)
C14 C15 C16 C17 1.4(2)
C15 C16 C17 C18 0.8(2)
C16 C17 C18 C13 -2.5(2)
C14 C13 C18 C17 2.1(2)
P1 C13 C18 C17 -178.26(11)
N1 P2 C19 C20 -21.47(12)
C25 P2 C19 C20 -126.95(11)
N1 P2 C19 C24 167.76(10)
C25 P2 C19 C24 62.28(11)
C24 C19 C20 C21 -0.67(19)
P2 C19 C20 C21 -171.41(10)
C19 C20 C21 C22 -0.3(2)
C20 C21 C22 C23 0.5(2)
C21 C22 C23 C24 0.4(2)
C22 C23 C24 C19 -1.4(2)
C20 C19 C24 C23 1.52(19)
P2 C19 C24 C23 172.61(10)
N1 P2 C25 C26 -112.82(12)
C19 P2 C25 C26 -5.96(14)
N1 P2 C25 C30 69.15(11)
C19 P2 C25 C30 176.02(10)
C30 C25 C26 C27 -1.4(2)
P2 C25 C26 C27 -179.38(11)
C25 C26 C27 C28 0.5(2)
C26 C27 C28 C29 0.1(2)
C27 C28 C29 C30 0.4(2)
C28 C29 C30 C25 -1.3(2)
C26 C25 C30 C29 1.9(2)
P2 C25 C30 C29 -179.93(12)
